data_7713715
loop_
_publ_author_name
'Vr\'ana, Jan'
'Ruzickova, Zdenka'
'R\%u\<zi\<cka, Ale\<s'
'Dost\'al, Libor'

_publ_section_title
;
 Synthesis and reactivity of alkali metal aluminates bearing
 bis(organoamido)phosphane ligand
;
_journal_name_full 'Dalton Transactions'
_journal_paper_doi 10.1039/D3DT01859H
_journal_year 2023
_chemical_formula_moiety 'C19 H38 Al N2 P Pb'
_chemical_formula_sum 'C19 H38 Al N2 P Pb'
_chemical_formula_weight 559.65
_space_group_crystal_system monoclinic
_space_group_IT_number 14
_space_group_name_Hall '-P 2ybc'
_space_group_name_H-M_alt 'P 1 21/c 1'
_atom_sites_solution_hydrogens difmap
_audit_creation_method SHELXL-2017/1
_audit_update_record
;
2023-03-07 deposited with the CCDC.	2023-07-27 downloaded from the CCDC.
;
_cell_angle_alpha 90
_cell_angle_beta 91.820(7)
_cell_angle_gamma 90
_cell_formula_units_Z 4
_cell_length_a 9.4990(8)
_cell_length_b 12.1891(13)
_cell_length_c 20.8711(17)
_cell_measurement_reflns_used 19655
_cell_measurement_temperature 150(1)
_cell_measurement_theta_max 27.5
_cell_measurement_theta_min 1
_cell_volume 2415.3(4)
_computing_cell_refinement 'COLLECT and DENZO'
_computing_data_collection 'COLLECT (Hooft, 1998) and DENZO (Otwinowski & Minor, 1997)'
_computing_data_reduction 'COLLECT and DENZO'
_computing_molecular_graphics 'PLATON (Spek, 2003)'
_computing_publication_material 'SHELXL-97 (Sheldrick, 2008)'
_computing_structure_refinement 'SHELXL-2017/1 (Sheldrick, 2017)'
_computing_structure_solution 'SIR92 (Altomare et al., 1994)'
_diffrn_ambient_temperature 150(1)
_diffrn_detector_area_resol_mean 9.091
_diffrn_measured_fraction_theta_full 0.995
_diffrn_measured_fraction_theta_max 0.992
_diffrn_measurement_device_type 'Bruker Nonius KappaCCD area detector'
_diffrn_measurement_method '\f and \w scans to fill the Ewald sphere'
_diffrn_radiation_monochromator graphite
_diffrn_radiation_source 'fine-focus sealed tube'
_diffrn_radiation_type MoK\a
_diffrn_radiation_wavelength 0.71073
_diffrn_reflns_av_R_equivalents 0.0734
_diffrn_reflns_av_unetI/netI 0.0453
_diffrn_reflns_Laue_measured_fraction_full 0.995
_diffrn_reflns_Laue_measured_fraction_max 0.992
_diffrn_reflns_limit_h_max 11
_diffrn_reflns_limit_h_min -12
_diffrn_reflns_limit_k_max 15
_diffrn_reflns_limit_k_min -14
_diffrn_reflns_limit_l_max 27
_diffrn_reflns_limit_l_min -27
_diffrn_reflns_number 19655
_diffrn_reflns_point_group_measured_fraction_full 0.995
_diffrn_reflns_point_group_measured_fraction_max 0.992
_diffrn_reflns_theta_full 25.242
_diffrn_reflns_theta_max 27.497
_diffrn_reflns_theta_min 1.935
_diffrn_standards_number 0
_exptl_absorpt_coefficient_mu 7.092
_exptl_absorpt_correction_T_max 0.297
_exptl_absorpt_correction_T_min 0.135
_exptl_absorpt_correction_type integration
_exptl_absorpt_process_details
;
Gaussian integration (Coppens, 1970)
;
_exptl_crystal_colour colourless
_exptl_crystal_density_diffrn 1.539
_exptl_crystal_description block
_exptl_crystal_F_000 1104
_exptl_crystal_size_max 0.55
_exptl_crystal_size_mid 0.37
_exptl_crystal_size_min 0.25
_refine_diff_density_max 1.726
_refine_diff_density_min -3.094
_refine_diff_density_rms 0.176
_refine_ls_extinction_method none
_refine_ls_goodness_of_fit_ref 1.279
_refine_ls_hydrogen_treatment constr
_refine_ls_matrix_type full
_refine_ls_number_parameters 217
_refine_ls_number_reflns 5503
_refine_ls_number_restraints 0
_refine_ls_restrained_S_all 1.279
_refine_ls_R_factor_all 0.0701
_refine_ls_R_factor_gt 0.0408
_refine_ls_shift/su_max 0.001
_refine_ls_shift/su_mean 0.000
_refine_ls_structure_factor_coef Fsqd
_refine_ls_weighting_details 'w=1/[\s^2^(Fo^2^)+(0.0276P)^2^+10.9742P] where P=(Fo^2^+2Fc^2^)/3'
_refine_ls_weighting_scheme calc
_refine_ls_wR_factor_gt 0.0928
_refine_ls_wR_factor_ref 0.1167
_reflns_Friedel_coverage 0.000
_reflns_number_gt 4084
_reflns_number_total 5503
_reflns_threshold_expression 'I > 2\s(I)'
_cod_data_source_file d3dt01859h2.cif
_cod_data_source_block ld150223Pb1
_cod_original_sg_symbol_H-M 'P 21/c'
_cod_database_code 7713715
_shelx_shelxl_version_number 2017/1
_shelx_space_group_comment
;
The symmetry employed for this shelxl refinement is uniquely defined
by the following loop, which should always be used as a source of
symmetry information in preference to the above space-group names.
They are only intended as comments.
;

loop_
_space_group_symop_operation_xyz
'x, y, z'
'-x, y+1/2, -z+1/2'
'-x, -y, -z'
'x, -y-1/2, z-1/2'

loop_
_atom_site_label
_atom_site_type_symbol
_atom_site_fract_x
_atom_site_fract_y
_atom_site_fract_z
_atom_site_U_iso_or_equiv
_atom_site_adp_type
_atom_site_occupancy
_atom_site_site_symmetry_order
_atom_site_calc_flag
_atom_site_refinement_flags_posn
_atom_site_refinement_flags_adp
_atom_site_refinement_flags_occupancy
_atom_site_disorder_assembly
_atom_site_disorder_group
Pb1 Pb -0.04210(3) -0.21088(2) 0.66549(2) 0.04277(11) Uani 1 1 d . . . . .
P1 P 0.21231(15) -0.20532(12) 0.62181(7) 0.0219(3) Uani 1 1 d . . . . .
Al1 Al 0.36569(19) -0.37554(14) 0.59559(9) 0.0245(4) Uani 1 1 d . . . . .
C4 C 0.3537(8) 0.1497(6) 0.5883(4) 0.0418(17) Uani 1 1 d . . . . .
H4 H 0.383414 0.220749 0.579885 0.050 Uiso 1 1 d R U . . .
N2 N 0.2301(6) -0.2780(4) 0.5575(2) 0.0272(11) Uani 1 1 d . . . . .
N1 N 0.3307(5) -0.2733(4) 0.6628(2) 0.0241(10) Uani 1 1 d . . . . .
C2 C 0.3945(7) -0.0431(5) 0.5859(3) 0.0322(14) Uani 1 1 d . . . . .
H2 H 0.453357 -0.101613 0.576791 0.039 Uiso 1 1 d R U . . .
C8 C 0.5314(9) -0.2979(10) 0.7340(4) 0.067(3) Uani 1 1 d . . . . .
H8A H 0.542069 -0.369929 0.716197 0.080 Uiso 1 1 d R U . . .
H8B H 0.565359 -0.297749 0.777788 0.080 Uiso 1 1 d R U . . .
H8C H 0.584498 -0.246218 0.709798 0.080 Uiso 1 1 d R U . . .
C1 C 0.2638(7) -0.0630(5) 0.6104(3) 0.0275(13) Uani 1 1 d . . . . .
C18 C 0.3004(8) -0.5264(5) 0.6115(3) 0.0383(16) Uani 1 1 d . . . . .
H18A H 0.206477 -0.524592 0.627096 0.046 Uiso 1 1 d R U . . .
H18B H 0.362207 -0.560562 0.642846 0.046 Uiso 1 1 d R U . . .
H18C H 0.301138 -0.567672 0.572296 0.046 Uiso 1 1 d R U . . .
C5 C 0.2247(8) 0.1321(6) 0.6135(4) 0.0482(19) Uani 1 1 d . . . . .
H5 H 0.168023 0.191602 0.623212 0.058 Uiso 1 1 d R U . . .
C12 C 0.2467(14) -0.3328(9) 0.4469(4) 0.079(4) Uani 1 1 d . . . . .
H12A H 0.337012 -0.297488 0.446860 0.095 Uiso 1 1 d R U . . .
H12B H 0.201492 -0.325828 0.405310 0.095 Uiso 1 1 d R U . . .
H12C H 0.258732 -0.409028 0.457160 0.095 Uiso 1 1 d R U . . .
C11 C 0.1528(8) -0.2756(5) 0.4968(3) 0.0383(17) Uani 1 1 d . . . . .
C9 C 0.3639(10) -0.1478(7) 0.7560(3) 0.053(2) Uani 1 1 d . . . . .
H9A H 0.418067 -0.099345 0.730177 0.063 Uiso 1 1 d R U . . .
H9B H 0.399157 -0.145095 0.799577 0.063 Uiso 1 1 d R U . . .
H9C H 0.266957 -0.125505 0.754147 0.063 Uiso 1 1 d R U . . .
C6 C 0.1789(7) 0.0254(5) 0.6250(4) 0.0426(18) Uani 1 1 d . . . . .
H6 H 0.091583 0.013217 0.642672 0.051 Uiso 1 1 d R U . . .
C7 C 0.3771(8) -0.2640(6) 0.7306(3) 0.0349(15) Uani 1 1 d . . . . .
C10 C 0.2934(11) -0.3423(8) 0.7717(4) 0.059(2) Uani 1 1 d . . . . .
H10A H 0.195288 -0.323890 0.767521 0.070 Uiso 1 1 d R U . . .
H10B H 0.324418 -0.335480 0.815710 0.070 Uiso 1 1 d R U . . .
H10C H 0.307178 -0.416380 0.757601 0.070 Uiso 1 1 d R U . . .
C3 C 0.4400(8) 0.0635(6) 0.5749(3) 0.0400(17) Uani 1 1 d . . . . .
H3 H 0.528425 0.076311 0.558522 0.048 Uiso 1 1 d R U . . .
C19 C 0.5547(8) -0.3665(7) 0.5597(4) 0.0474(18) Uani 1 1 d . . . . .
H19A H 0.554924 -0.404193 0.519307 0.057 Uiso 1 1 d R U . . .
H19B H 0.621844 -0.400173 0.588897 0.057 Uiso 1 1 d R U . . .
H19C H 0.579514 -0.291013 0.553537 0.057 Uiso 1 1 d R U . . .
C13 C 0.1311(9) -0.1578(6) 0.4720(4) 0.051(2) Uani 1 1 d . . . . .
H13A H 0.086585 -0.113366 0.503531 0.061 Uiso 1 1 d R U . . .
H13B H 0.072955 -0.160016 0.433611 0.061 Uiso 1 1 d R U . . .
H13C H 0.221125 -0.126856 0.462651 0.061 Uiso 1 1 d R U . . .
C14 C 0.0126(11) -0.3340(8) 0.4986(5) 0.071(3) Uani 1 1 d . . . . .
H14A H 0.027436 -0.409673 0.509766 0.085 Uiso 1 1 d R U . . .
H14B H -0.031314 -0.329405 0.456676 0.085 Uiso 1 1 d R U . . .
H14C H -0.047114 -0.300453 0.529276 0.085 Uiso 1 1 d R U . . .
C15 C -0.0895(9) -0.3886(6) 0.6670(4) 0.0497(19) Uani 1 1 d . . . . .
H15A H -0.118024 -0.410213 0.708898 0.060 Uiso 1 1 d R U . . .
H15B H -0.005554 -0.427623 0.656468 0.060 Uiso 1 1 d R U . . .
H15C H -0.163194 -0.405283 0.636048 0.060 Uiso 1 1 d R U . . .
C17 C -0.1944(8) -0.1127(7) 0.6067(6) 0.079(4) Uani 1 1 d . . . . .
H17A H -0.146120 -0.075746 0.573282 0.095 Uiso 1 1 d R U . . .
H17B H -0.238950 -0.059586 0.633332 0.095 Uiso 1 1 d R U . . .
H17C H -0.264490 -0.160826 0.588121 0.095 Uiso 1 1 d R U . . .
C16 C -0.0536(12) -0.1489(11) 0.7658(6) 0.095(4) Uani 1 1 d . . . . .
H16A H -0.150144 -0.135736 0.775671 0.115 Uiso 1 1 d R U . . .
H16B H -0.001474 -0.081576 0.769612 0.115 Uiso 1 1 d R U . . .
H16C H -0.013974 -0.202006 0.795171 0.115 Uiso 1 1 d R U . . .

loop_
_atom_site_aniso_label
_atom_site_aniso_U_11
_atom_site_aniso_U_22
_atom_site_aniso_U_33
_atom_site_aniso_U_23
_atom_site_aniso_U_13
_atom_site_aniso_U_12
Pb1 0.02691(13) 0.02273(13) 0.0795(2) -0.00492(13) 0.01456(12) -0.00066(11)
P1 0.0222(6) 0.0154(6) 0.0278(7) -0.0023(6) -0.0010(5) -0.0001(6)
Al1 0.0287(9) 0.0175(8) 0.0274(9) 0.0002(7) 0.0029(7) 0.0035(7)
C4 0.057(5) 0.024(3) 0.044(4) 0.005(3) -0.009(3) -0.014(3)
N2 0.039(3) 0.019(2) 0.023(2) -0.001(2) -0.007(2) -0.001(2)
N1 0.029(2) 0.021(2) 0.022(2) -0.0022(19) -0.0016(19) 0.002(2)
C2 0.043(4) 0.017(3) 0.036(4) -0.005(3) 0.005(3) -0.004(3)
C8 0.054(5) 0.104(8) 0.040(5) 0.003(5) -0.023(4) 0.011(6)
C1 0.030(3) 0.019(3) 0.032(3) -0.003(2) -0.004(3) -0.001(2)
C18 0.055(4) 0.022(3) 0.039(4) 0.004(3) 0.008(3) 0.005(3)
C5 0.046(4) 0.020(3) 0.078(6) -0.008(3) -0.007(4) 0.005(3)
C12 0.133(10) 0.078(7) 0.026(4) -0.010(4) -0.018(5) 0.024(7)
C11 0.051(4) 0.026(3) 0.035(4) -0.004(3) -0.026(3) -0.007(3)
C9 0.080(6) 0.053(5) 0.024(4) -0.009(3) -0.008(4) -0.015(5)
C6 0.029(3) 0.024(3) 0.075(5) -0.005(3) -0.002(3) 0.005(3)
C7 0.045(4) 0.038(4) 0.021(3) 0.002(3) -0.007(3) -0.001(3)
C10 0.082(6) 0.056(5) 0.037(4) 0.006(4) 0.002(4) -0.017(5)
C3 0.051(4) 0.031(3) 0.039(4) -0.003(3) 0.010(3) -0.013(3)
C19 0.041(4) 0.040(4) 0.063(5) -0.005(4) 0.018(4) 0.004(4)
C13 0.063(5) 0.037(4) 0.049(4) 0.021(3) -0.035(4) -0.018(4)
C14 0.093(7) 0.050(5) 0.067(6) 0.009(4) -0.045(5) -0.038(5)
C15 0.047(4) 0.029(4) 0.072(5) 0.003(4) -0.006(4) -0.004(3)
C17 0.026(4) 0.032(4) 0.180(12) 0.029(6) 0.002(5) 0.009(3)
C16 0.082(7) 0.094(9) 0.115(9) -0.045(8) 0.061(7) -0.028(7)

loop_
_atom_type_symbol
_atom_type_description
_atom_type_scat_dispersion_real
_atom_type_scat_dispersion_imag
_atom_type_scat_source
C C 0.0033 0.0016 'International Tables Vol C Tables 4.2.6.8 and 6.1.1.4'
H H 0.0000 0.0000 'International Tables Vol C Tables 4.2.6.8 and 6.1.1.4'
N N 0.0061 0.0033 'International Tables Vol C Tables 4.2.6.8 and 6.1.1.4'
P P 0.1023 0.0942 'International Tables Vol C Tables 4.2.6.8 and 6.1.1.4'
Pb Pb -3.3944 10.1111 'International Tables Vol C Tables 4.2.6.8 and 6.1.1.4'
Al Al 0.0645 0.0514 'International Tables Vol C Tables 4.2.6.8 and 6.1.1.4'

loop_
_exptl_crystal_face_index_h
_exptl_crystal_face_index_k
_exptl_crystal_face_index_l
_exptl_crystal_face_perp_dist
0 0 1 0.215
0 0 -1 0.170
-1 0 1 0.076
1 0 -1 0.126
0 -1 1 0.162
0 1 -1 0.125
0 -1 -1 0.224
1 1 1 0.221
-1 1 0 0.121
1 -1 0 0.188
0 1 1 0.242
-1 -1 -1 0.195

loop_
_geom_angle_atom_site_label_1
_geom_angle_atom_site_label_2
_geom_angle_atom_site_label_3
_geom_angle
_geom_angle_site_symmetry_1
_geom_angle_site_symmetry_3
_geom_angle_publ_flag
C15 Pb1 C17 114.0(3) . . ?
C15 Pb1 C16 107.6(4) . . ?
C17 Pb1 C16 106.6(5) . . ?
C15 Pb1 P1 102.8(2) . . ?
C17 Pb1 P1 112.8(3) . . ?
C16 Pb1 P1 113.1(3) . . ?
N1 P1 N2 94.0(3) . . ?
N1 P1 C1 111.8(3) . . ?
N2 P1 C1 112.1(3) . . ?
N1 P1 Al1 47.12(17) . . ?
N2 P1 Al1 46.94(18) . . ?
C1 P1 Al1 125.3(2) . . ?
N1 P1 Pb1 115.91(19) . . ?
N2 P1 Pb1 113.4(2) . . ?
C1 P1 Pb1 109.0(2) . . ?
Al1 P1 Pb1 125.67(7) . . ?
N2 Al1 N1 76.6(2) . . ?
N2 Al1 C19 114.7(3) . . ?
N1 Al1 C19 115.1(3) . . ?
N2 Al1 C18 116.1(3) . . ?
N1 Al1 C18 114.9(3) . . ?
C19 Al1 C18 114.3(3) . . ?
N2 Al1 P1 38.38(15) . . ?
N1 Al1 P1 38.32(15) . . ?
C19 Al1 P1 123.9(3) . . ?
C18 Al1 P1 121.8(2) . . ?
C5 C4 C3 120.7(6) . . ?
C5 C4 H4 120.1 . . ?
C3 C4 H4 119.3 . . ?
C11 N2 P1 130.7(5) . . ?
C11 N2 Al1 134.1(4) . . ?
P1 N2 Al1 94.7(2) . . ?
C7 N1 P1 130.5(4) . . ?
C7 N1 Al1 134.5(4) . . ?
P1 N1 Al1 94.6(2) . . ?
C1 C2 C3 120.9(6) . . ?
C1 C2 H2 119.7 . . ?
C3 C2 H2 119.4 . . ?
C7 C8 H8A 110.1 . . ?
C7 C8 H8B 109.7 . . ?
H8A C8 H8B 109.5 . . ?
C7 C8 H8C 108.6 . . ?
H8A C8 H8C 109.5 . . ?
H8B C8 H8C 109.5 . . ?
C2 C1 C6 118.8(6) . . ?
C2 C1 P1 117.8(5) . . ?
C6 C1 P1 123.5(5) . . ?
Al1 C18 H18A 109.6 . . ?
Al1 C18 H18B 109.3 . . ?
H18A C18 H18B 109.5 . . ?
Al1 C18 H18C 109.5 . . ?
H18A C18 H18C 109.5 . . ?
H18B C18 H18C 109.5 . . ?
C4 C5 C6 120.1(7) . . ?
C4 C5 H5 119.6 . . ?
C6 C5 H5 120.3 . . ?
C11 C12 H12A 109.4 . . ?
C11 C12 H12B 108.5 . . ?
H12A C12 H12B 109.5 . . ?
C11 C12 H12C 110.6 . . ?
H12A C12 H12C 109.5 . . ?
H12B C12 H12C 109.5 . . ?
N2 C11 C14 113.1(6) . . ?
N2 C11 C13 111.9(5) . . ?
C14 C11 C13 109.9(7) . . ?
N2 C11 C12 106.9(6) . . ?
C14 C11 C12 109.2(8) . . ?
C13 C11 C12 105.4(7) . . ?
C7 C9 H9A 109.1 . . ?
C7 C9 H9B 109.4 . . ?
H9A C9 H9B 109.5 . . ?
C7 C9 H9C 109.9 . . ?
H9A C9 H9C 109.5 . . ?
H9B C9 H9C 109.5 . . ?
C1 C6 C5 120.0(7) . . ?
C1 C6 H6 119.7 . . ?
C5 C6 H6 120.3 . . ?
N1 C7 C9 112.4(5) . . ?
N1 C7 C10 110.3(6) . . ?
C9 C7 C10 109.8(6) . . ?
N1 C7 C8 106.3(6) . . ?
C9 C7 C8 109.1(7) . . ?
C10 C7 C8 108.9(7) . . ?
C7 C10 H10A 109.0 . . ?
C7 C10 H10B 109.6 . . ?
H10A C10 H10B 109.5 . . ?
C7 C10 H10C 109.8 . . ?
H10A C10 H10C 109.5 . . ?
H10B C10 H10C 109.5 . . ?
C4 C3 C2 119.5(7) . . ?
C4 C3 H3 120.1 . . ?
C2 C3 H3 120.4 . . ?
Al1 C19 H19A 109.6 . . ?
Al1 C19 H19B 109.3 . . ?
H19A C19 H19B 109.5 . . ?
Al1 C19 H19C 109.6 . . ?
H19A C19 H19C 109.5 . . ?
H19B C19 H19C 109.5 . . ?
C11 C13 H13A 110.7 . . ?
C11 C13 H13B 108.8 . . ?
H13A C13 H13B 109.5 . . ?
C11 C13 H13C 109.0 . . ?
H13A C13 H13C 109.5 . . ?
H13B C13 H13C 109.5 . . ?
C11 C14 H14A 109.7 . . ?
C11 C14 H14B 107.9 . . ?
H14A C14 H14B 109.5 . . ?
C11 C14 H14C 110.8 . . ?
H14A C14 H14C 109.5 . . ?
H14B C14 H14C 109.5 . . ?
Pb1 C15 H15A 110.2 . . ?
Pb1 C15 H15B 108.1 . . ?
H15A C15 H15B 109.5 . . ?
Pb1 C15 H15C 110.0 . . ?
H15A C15 H15C 109.5 . . ?
H15B C15 H15C 109.5 . . ?
Pb1 C17 H17A 109.7 . . ?
Pb1 C17 H17B 109.6 . . ?
H17A C17 H17B 109.5 . . ?
Pb1 C17 H17C 109.0 . . ?
H17A C17 H17C 109.5 . . ?
H17B C17 H17C 109.5 . . ?
Pb1 C16 H16A 109.4 . . ?
Pb1 C16 H16B 109.1 . . ?
H16A C16 H16B 109.5 . . ?
Pb1 C16 H16C 109.9 . . ?
H16A C16 H16C 109.5 . . ?
H16B C16 H16C 109.5 . . ?

loop_
_geom_bond_atom_site_label_1
_geom_bond_atom_site_label_2
_geom_bond_distance
_geom_bond_site_symmetry_2
_geom_bond_publ_flag
Pb1 C15 2.212(7) . ?
Pb1 C17 2.217(9) . ?
Pb1 C16 2.232(11) . ?
Pb1 P1 2.6108(15) . ?
P1 N1 1.619(5) . ?
P1 N2 1.622(5) . ?
P1 C1 1.820(6) . ?
P1 Al1 2.603(2) . ?
Al1 N2 1.908(5) . ?
Al1 N1 1.914(5) . ?
Al1 C19 1.970(7) . ?
Al1 C18 1.972(7) . ?
C4 C5 1.365(11) . ?
C4 C3 1.367(11) . ?
C4 H4 0.9300 . ?
N2 C11 1.443(8) . ?
N1 C7 1.474(8) . ?
C2 C1 1.379(9) . ?
C2 C3 1.391(9) . ?
C2 H2 0.9300 . ?
C8 C7 1.523(11) . ?
C8 H8A 0.9600 . ?
C8 H8B 0.9599 . ?
C8 H8C 0.9600 . ?
C1 C6 1.386(9) . ?
C18 H18A 0.9600 . ?
C18 H18B 0.9601 . ?
C18 H18C 0.9600 . ?
C5 C6 1.394(10) . ?
C5 H5 0.9300 . ?
C12 C11 1.557(13) . ?
C12 H12A 0.9600 . ?
C12 H12B 0.9600 . ?
C12 H12C 0.9600 . ?
C11 C14 1.511(12) . ?
C11 C13 1.538(9) . ?
C9 C7 1.518(11) . ?
C9 H9A 0.9601 . ?
C9 H9B 0.9600 . ?
C9 H9C 0.9600 . ?
C6 H6 0.9300 . ?
C7 C10 1.522(11) . ?
C10 H10A 0.9600 . ?
C10 H10B 0.9600 . ?
C10 H10C 0.9600 . ?
C3 H3 0.9300 . ?
C19 H19A 0.9601 . ?
C19 H19B 0.9599 . ?
C19 H19C 0.9601 . ?
C13 H13A 0.9600 . ?
C13 H13B 0.9599 . ?
C13 H13C 0.9600 . ?
C14 H14A 0.9600 . ?
C14 H14B 0.9600 . ?
C14 H14C 0.9600 . ?
C15 H15A 0.9600 . ?
C15 H15B 0.9600 . ?
C15 H15C 0.9601 . ?
C17 H17A 0.9600 . ?
C17 H17B 0.9600 . ?
C17 H17C 0.9600 . ?
C16 H16A 0.9600 . ?
C16 H16B 0.9600 . ?
C16 H16C 0.9600 . ?
